data_7241429
loop_
_publ_author_name
'Pisk, Jana'
'\/Dilovi\'c, Ivica'
'Hrenar, Tomica'
'Cvijanovi\'c, Danijela'
'Pavlovi\'c, Gordana'
'Vrdoljak, Vi\<snja'

_publ_section_title
;
 Effective methods for the synthesis of hydrazones, quinazolines, and
 Schiff bases: reaction monitoring using a chemometric approach
;
_journal_issue 63
_journal_name_full 'RSC Advances'
_journal_page_first 38566
_journal_page_last 38577
_journal_paper_doi 10.1039/D0RA06845D
_journal_volume 10
_journal_year 2020
_chemical_formula_moiety 'C14 H13 N3 O3, C H4 O'
_chemical_formula_sum 'C15 H17 N3 O4'
_chemical_formula_weight 303.32
_space_group_crystal_system monoclinic
_space_group_IT_number 14
_space_group_name_Hall '-P 2ybc'
_space_group_name_H-M_alt 'P 1 21/c 1'
_atom_sites_solution_hydrogens mixed
_atom_sites_solution_primary dual
_audit_creation_date 2020-01-08
_audit_creation_method
;
Olex2 1.2
(compiled 2018.05.29 svn.r3508 for OlexSys, GUI svn.r5506)
;
_audit_update_record
;
2020-02-20 deposited with the CCDC.	2020-10-05 downloaded from the CCDC.
;
_cell_angle_alpha 90
_cell_angle_beta 103.86(2)
_cell_angle_gamma 90
_cell_formula_units_Z 4
_cell_length_a 9.788(2)
_cell_length_b 8.4727(10)
_cell_length_c 18.273(3)
_cell_measurement_reflns_used 481
_cell_measurement_temperature 150
_cell_measurement_theta_max 20.0340
_cell_measurement_theta_min 4.5730
_cell_volume 1471.3(4)
_computing_cell_refinement
;
CrysAlisPro, Agilent Technologies,
Version 1.171.37.35 (release 13-08-2014 CrysAlis171 .NET)
(compiled Aug 13 2014,18:06:01)
;
_computing_data_collection
;
CrysAlisPro, Agilent Technologies,
Version 1.171.37.35 (release 13-08-2014 CrysAlis171 .NET)
(compiled Aug 13 2014,18:06:01)
;
_computing_data_reduction
;
CrysAlisPro, Agilent Technologies,
Version 1.171.37.35 (release 13-08-2014 CrysAlis171 .NET)
(compiled Aug 13 2014,18:06:01)
;
_computing_molecular_graphics 'Olex2 (Dolomanov et al., 2009)'
_computing_publication_material 'Olex2 (Dolomanov et al., 2009)'
_computing_structure_refinement 'ShelXL (Sheldrick, 2015)'
_computing_structure_solution 'ShelXT (Sheldrick, 2015)'
_diffrn_ambient_temperature 150
_diffrn_detector 'CCD plate'
_diffrn_detector_area_resol_mean 16.3426
_diffrn_detector_type Sapphire3
_diffrn_measured_fraction_theta_full 0.951
_diffrn_measured_fraction_theta_max 0.950
_diffrn_measurement_details
;
#__ type_ start__ end____ width___ exp.time_
  1 omega  -44.00   37.00   1.0000   22.5000
omega____ theta____ kappa____ phi______ frames
    -       22.1869  -57.0000 -150.0000 81

#__ type_ start__ end____ width___ exp.time_
  2 omega    7.00   88.00   1.0000   22.5000
omega____ theta____ kappa____ phi______ frames
    -       22.1869   57.0000  -90.0000 81

#__ type_ start__ end____ width___ exp.time_
  3 omega  -20.00   62.00   1.0000   22.5000
omega____ theta____ kappa____ phi______ frames
    -       22.1869 -105.0000  174.0000 82

#__ type_ start__ end____ width___ exp.time_
  4 omega   34.00   92.00   1.0000   22.5000
omega____ theta____ kappa____ phi______ frames
    -       22.1869  179.0000  120.0000 58
;
_diffrn_measurement_device 'four-circle diffractometer'
_diffrn_measurement_device_type 'Xcalibur, Sapphire3'
_diffrn_measurement_method '\w scans'
_diffrn_orient_matrix_UB_11 0.0517247000
_diffrn_orient_matrix_UB_12 -0.0569388000
_diffrn_orient_matrix_UB_13 -0.0026933000
_diffrn_orient_matrix_UB_21 -0.0354155000
_diffrn_orient_matrix_UB_22 -0.0568733000
_diffrn_orient_matrix_UB_23 0.0171994000
_diffrn_orient_matrix_UB_31 -0.0406529000
_diffrn_orient_matrix_UB_32 -0.0228708000
_diffrn_orient_matrix_UB_33 -0.0359692000
_diffrn_radiation_monochromator graphite
_diffrn_radiation_probe x-ray
_diffrn_radiation_type MoK\a
_diffrn_radiation_wavelength 0.71073
_diffrn_reflns_av_R_equivalents 0.1118
_diffrn_reflns_av_unetI/netI 0.1727
_diffrn_reflns_Laue_measured_fraction_full 0.951
_diffrn_reflns_Laue_measured_fraction_max 0.950
_diffrn_reflns_limit_h_max 10
_diffrn_reflns_limit_h_min -11
_diffrn_reflns_limit_k_max 10
_diffrn_reflns_limit_k_min -10
_diffrn_reflns_limit_l_max 22
_diffrn_reflns_limit_l_min -21
_diffrn_reflns_number 7864
_diffrn_reflns_point_group_measured_fraction_full 0.951
_diffrn_reflns_point_group_measured_fraction_max 0.950
_diffrn_reflns_theta_full 25.242
_diffrn_reflns_theta_max 25.494
_diffrn_reflns_theta_min 4.246
_diffrn_source 'Enhance (Mo) X-ray Source'
_exptl_absorpt_coefficient_mu 0.101
_exptl_absorpt_correction_T_max 1.00000
_exptl_absorpt_correction_T_min 0.90240
_exptl_absorpt_correction_type multi-scan
_exptl_absorpt_process_details
;
CrysAlisPro, Agilent Technologies,
Version 1.171.37.35 (release 13-08-2014 CrysAlis171 .NET)
(compiled Aug 13 2014,18:06:01)
Empirical absorption correction using spherical harmonics,
 implemented in SCALE3 ABSPACK scaling algorithm.
;
_exptl_crystal_colour 'light yellow'
_exptl_crystal_colour_modifier light
_exptl_crystal_colour_primary yellow
_exptl_crystal_density_diffrn 1.369
_exptl_crystal_description plate
_exptl_crystal_F_000 640
_exptl_crystal_recrystallization_method 'cold methanol'
_exptl_crystal_size_max 0.16
_exptl_crystal_size_mid 0.13
_exptl_crystal_size_min 0.04
_refine_diff_density_max 0.306
_refine_diff_density_min -0.332
_refine_diff_density_rms 0.060
_refine_ls_extinction_method none
_refine_ls_goodness_of_fit_ref 0.991
_refine_ls_hydrogen_treatment constr
_refine_ls_matrix_type full
_refine_ls_number_parameters 204
_refine_ls_number_reflns 2611
_refine_ls_number_restraints 0
_refine_ls_restrained_S_all 0.991
_refine_ls_R_factor_all 0.1854
_refine_ls_R_factor_gt 0.0815
_refine_ls_shift/su_max 0.000
_refine_ls_shift/su_mean 0.000
_refine_ls_structure_factor_coef Fsqd
_refine_ls_weighting_details 'w=1/[\s^2^(Fo^2^)+(0.0240P)^2^] where P=(Fo^2^+2Fc^2^)/3'
_refine_ls_weighting_scheme calc
_refine_ls_wR_factor_gt 0.1226
_refine_ls_wR_factor_ref 0.1578
_reflns_Friedel_coverage 0.000
_reflns_number_gt 1205
_reflns_number_total 2611
_reflns_threshold_expression 'I > 2\s(I)'
_cod_data_source_file d0ra06845d2.cif
_cod_data_source_block 4bMeOH
_cod_original_cell_volume 1471.3(5)
_cod_database_code 7241429
_shelx_shelxl_version_number 2016/4
_chemical_oxdiff_formula 'C15 H20 N5 O4 Mo'
_shelx_space_group_comment
;
The symmetry employed for this shelxl refinement is uniquely defined
by the following loop, which should always be used as a source of
symmetry information in preference to the above space-group names.
They are only intended as comments.
;
_shelx_estimated_absorpt_t_max 0.996
_shelx_estimated_absorpt_t_min 0.984
_reflns_odcompleteness_completeness 92.01
_reflns_odcompleteness_iscentric 1
_reflns_odcompleteness_theta 30.44
_olex2_refinement_description
;
1. Fixed Uiso
 At 1.2 times of:
  All C(H) groups, All N(H) groups, All N(H,H) groups
 At 1.5 times of:
  All C(H,H,H) groups, All O(H) groups
2.a Rotating group:
 N3(H3A,H3B)
2.b Aromatic/amide H refined with riding coordinates:
 N1(H1), C2(H2A), C5(H5), C7(H7), C8(H8), C10(H10), C11(H11), C14(H14), C13(H13)
2.c Idealised Me refined as rotating group:
 C15(H15A,H15B,H15C)
2.d Idealised tetrahedral OH refined as rotating group:
 O2(H2), O3(H3), O4(H4)
;
_olex2_date_sample_data_collection 2019-02-14
_olex2_exptl_crystal_mounting_method loop
_olex2_submission_special_instructions 'No special instructions were received'

loop_
_space_group_symop_operation_xyz
'x, y, z'
'-x, y+1/2, -z+1/2'
'-x, -y, -z'
'x, -y-1/2, z-1/2'

loop_
_atom_site_label
_atom_site_type_symbol
_atom_site_fract_x
_atom_site_fract_y
_atom_site_fract_z
_atom_site_U_iso_or_equiv
_atom_site_adp_type
_atom_site_occupancy
_atom_site_site_symmetry_order
_atom_site_calc_flag
_atom_site_refinement_flags_posn
_atom_site_refinement_flags_adp
_atom_site_refinement_flags_occupancy
_atom_site_disorder_assembly
_atom_site_disorder_group
O2 O 0.4996(3) 0.6247(3) 0.29145(18) 0.0347(9) Uani 1 1 d . . . . .
H2 H 0.472010 0.565802 0.321995 0.052 Uiso 1 1 calc GR . . . .
O1 O 0.2537(3) 0.3903(3) 0.40753(17) 0.0345(9) Uani 1 1 d . . . . .
O3 O 0.9102(3) 0.7155(3) 0.19955(19) 0.0384(9) Uani 1 1 d . . . . .
H3 H 0.855290 0.775929 0.169851 0.058 Uiso 1 1 calc GR . . . .
O4 O 0.2712(4) 0.7215(3) 0.42300(18) 0.0461(11) Uani 1 1 d . . . . .
H4 H 0.251192 0.628519 0.408400 0.069 Uiso 1 1 calc GR . . . .
N2 N 0.5259(4) 0.4188(4) 0.4038(2) 0.0299(10) Uani 1 1 d . . . . .
N1 N 0.4825(4) 0.3285(4) 0.4575(2) 0.0344(11) Uani 1 1 d . . . . .
H1 H 0.545520 0.280602 0.492979 0.041 Uiso 1 1 calc R . . . .
N3 N 0.1865(5) -0.0813(4) 0.6720(2) 0.0484(13) Uani 1 1 d . . . . .
H3A H 0.218971 -0.040713 0.716059 0.058 Uiso 1 1 d GR . . . .
H3B H 0.095957 -0.085584 0.662967 0.058 Uiso 1 1 d GR . . . .
C4 C 0.6406(5) 0.5998(5) 0.2973(3) 0.0285(12) Uani 1 1 d . . . . .
C1 C 0.3458(6) 0.3139(5) 0.4556(3) 0.0303(12) Uani 1 1 d . . . . .
C3 C 0.7179(5) 0.4965(5) 0.3525(3) 0.0271(12) Uani 1 1 d . . . . .
C9 C 0.3049(5) 0.2076(5) 0.5109(3) 0.0265(12) Uani 1 1 d . . . . .
C2 C 0.6576(5) 0.4107(5) 0.4056(3) 0.0321(13) Uani 1 1 d . . . . .
H2A H 0.717029 0.346801 0.442671 0.038 Uiso 1 1 calc R . . . .
C6 C 0.8418(6) 0.6514(5) 0.2494(3) 0.0298(12) Uani 1 1 d . . . . .
C12 C 0.2233(5) 0.0132(5) 0.6179(3) 0.0354(13) Uani 1 1 d . . . . .
C5 C 0.7016(5) 0.6775(5) 0.2467(3) 0.0284(12) Uani 1 1 d . . . . .
H5 H 0.647794 0.747986 0.210624 0.034 Uiso 1 1 calc R . . . .
C7 C 0.9239(5) 0.5508(4) 0.3039(3) 0.0333(13) Uani 1 1 d . . . . .
H7 H 1.020596 0.533477 0.305924 0.040 Uiso 1 1 calc R . . . .
C8 C 0.8590(5) 0.4776(5) 0.3546(3) 0.0342(13) Uani 1 1 d . . . . .
H8 H 0.914046 0.411671 0.392449 0.041 Uiso 1 1 calc R . . . .
C10 C 0.4034(5) 0.1089(5) 0.5591(3) 0.0351(13) Uani 1 1 d . . . . .
H10 H 0.498488 0.106814 0.555230 0.042 Uiso 1 1 calc R . . . .
C11 C 0.3615(5) 0.0152(5) 0.6118(3) 0.0359(13) Uani 1 1 d . . . . .
H11 H 0.429092 -0.049100 0.644563 0.043 Uiso 1 1 calc R . . . .
C14 C 0.1672(6) 0.2035(5) 0.5170(3) 0.0394(14) Uani 1 1 d . . . . .
H14 H 0.099509 0.267903 0.484401 0.047 Uiso 1 1 calc R . . . .
C15 C 0.2273(6) 0.8275(5) 0.3607(3) 0.0451(15) Uani 1 1 d . . . . .
H15A H 0.290116 0.816859 0.326575 0.068 Uiso 1 1 calc GR . . . .
H15B H 0.230918 0.936240 0.379460 0.068 Uiso 1 1 calc GR . . . .
H15C H 0.130766 0.802091 0.333615 0.068 Uiso 1 1 calc GR . . . .
C13 C 0.1243(6) 0.1092(5) 0.5689(3) 0.0405(14) Uani 1 1 d . . . . .
H13 H 0.028576 0.108986 0.571470 0.049 Uiso 1 1 calc R . . . .

loop_
_atom_site_aniso_label
_atom_site_aniso_U_11
_atom_site_aniso_U_22
_atom_site_aniso_U_33
_atom_site_aniso_U_23
_atom_site_aniso_U_13
_atom_site_aniso_U_12
O2 0.040(2) 0.0324(18) 0.035(2) 0.0070(15) 0.0157(18) 0.0010(15)
O1 0.037(2) 0.0306(16) 0.034(2) 0.0004(16) 0.0039(18) 0.0014(15)
O3 0.042(2) 0.0341(18) 0.042(2) 0.0105(16) 0.0155(19) 0.0038(16)
O4 0.057(3) 0.0330(18) 0.043(2) 0.0044(17) 0.002(2) -0.0087(18)
N2 0.036(3) 0.028(2) 0.028(3) 0.0033(18) 0.011(2) -0.0042(18)
N1 0.044(3) 0.030(2) 0.031(3) 0.0061(19) 0.011(2) -0.0034(19)
N3 0.056(3) 0.052(3) 0.041(3) -0.006(2) 0.019(3) -0.016(2)
C4 0.029(3) 0.028(2) 0.029(3) -0.008(2) 0.008(3) -0.001(2)
C1 0.036(3) 0.026(2) 0.029(3) -0.008(2) 0.008(3) -0.010(2)
C3 0.023(3) 0.027(2) 0.033(3) 0.003(2) 0.009(2) -0.001(2)
C9 0.030(3) 0.025(2) 0.026(3) -0.003(2) 0.009(2) -0.005(2)
C2 0.043(4) 0.022(2) 0.032(3) 0.002(2) 0.009(3) -0.003(2)
C6 0.041(4) 0.024(2) 0.025(3) -0.005(2) 0.008(3) -0.006(2)
C12 0.044(4) 0.030(3) 0.036(3) -0.005(2) 0.018(3) -0.008(2)
C5 0.029(3) 0.030(2) 0.025(3) 0.003(2) 0.004(2) -0.002(2)
C7 0.034(3) 0.026(2) 0.038(3) -0.001(2) 0.004(3) -0.002(2)
C8 0.048(4) 0.027(2) 0.028(3) 0.005(2) 0.011(3) 0.000(2)
C10 0.034(3) 0.036(3) 0.037(3) -0.002(3) 0.013(3) -0.006(2)
C11 0.039(4) 0.034(3) 0.036(3) 0.002(2) 0.011(3) -0.006(2)
C14 0.040(4) 0.036(3) 0.040(3) 0.005(3) 0.005(3) 0.000(2)
C15 0.049(4) 0.039(3) 0.046(4) 0.013(3) 0.010(3) 0.002(2)
C13 0.038(4) 0.040(3) 0.045(4) -0.002(3) 0.014(3) -0.004(3)

loop_
_atom_type_symbol
_atom_type_description
_atom_type_scat_dispersion_real
_atom_type_scat_dispersion_imag
_atom_type_scat_source
C C 0.0033 0.0016 'International Tables Vol C Tables 4.2.6.8 and 6.1.1.4'
H H 0.0000 0.0000 'International Tables Vol C Tables 4.2.6.8 and 6.1.1.4'
N N 0.0061 0.0033 'International Tables Vol C Tables 4.2.6.8 and 6.1.1.4'
O O 0.0106 0.0060 'International Tables Vol C Tables 4.2.6.8 and 6.1.1.4'

loop_
_geom_angle_atom_site_label_1
_geom_angle_atom_site_label_2
_geom_angle_atom_site_label_3
_geom_angle
_geom_angle_site_symmetry_1
_geom_angle_site_symmetry_3
_geom_angle_publ_flag
C4 O2 H2 109.5 . . ?
C6 O3 H3 109.5 . . ?
C15 O4 H4 109.5 . . ?
C2 N2 N1 115.4(4) . . ?
N2 N1 H1 119.8 . . ?
C1 N1 N2 120.5(4) . . ?
C1 N1 H1 119.8 . . ?
H3A N3 H3B 109.1 . . ?
C12 N3 H3A 109.6 . . ?
C12 N3 H3B 108.6 . . ?
O2 C4 C3 120.5(4) . . ?
O2 C4 C5 117.5(4) . . ?
C5 C4 C3 122.0(5) . . ?
O1 C1 N1 120.6(4) . . ?
O1 C1 C9 121.2(5) . . ?
N1 C1 C9 118.2(4) . . ?
C4 C3 C2 123.8(5) . . ?
C8 C3 C4 116.9(4) . . ?
C8 C3 C2 119.3(4) . . ?
C10 C9 C1 122.0(5) . . ?
C14 C9 C1 120.0(4) . . ?
C14 C9 C10 118.0(4) . . ?
N2 C2 C3 121.7(4) . . ?
N2 C2 H2A 119.2 . . ?
C3 C2 H2A 119.2 . . ?
O3 C6 C5 123.7(4) . . ?
O3 C6 C7 115.2(5) . . ?
C5 C6 C7 121.1(5) . . ?
N3 C12 C13 122.1(5) . . ?
C11 C12 N3 119.4(5) . . ?
C11 C12 C13 118.5(5) . . ?
C4 C5 H5 120.5 . . ?
C6 C5 C4 119.0(4) . . ?
C6 C5 H5 120.5 . . ?
C6 C7 H7 121.1 . . ?
C8 C7 C6 117.9(5) . . ?
C8 C7 H7 121.1 . . ?
C3 C8 C7 122.9(4) . . ?
C3 C8 H8 118.5 . . ?
C7 C8 H8 118.5 . . ?
C9 C10 H10 120.0 . . ?
C11 C10 C9 120.0(5) . . ?
C11 C10 H10 120.0 . . ?
C12 C11 C10 121.4(5) . . ?
C12 C11 H11 119.3 . . ?
C10 C11 H11 119.3 . . ?
C9 C14 H14 118.9 . . ?
C13 C14 C9 122.3(5) . . ?
C13 C14 H14 118.9 . . ?
O4 C15 H15A 109.5 . . ?
O4 C15 H15B 109.5 . . ?
O4 C15 H15C 109.5 . . ?
H15A C15 H15B 109.5 . . ?
H15A C15 H15C 109.5 . . ?
H15B C15 H15C 109.5 . . ?
C12 C13 H13 120.1 . . ?
C14 C13 C12 119.7(5) . . ?
C14 C13 H13 120.1 . . ?

loop_
_geom_bond_atom_site_label_1
_geom_bond_atom_site_label_2
_geom_bond_distance
_geom_bond_site_symmetry_2
_geom_bond_publ_flag
O2 H2 0.8400 . ?
O2 C4 1.375(5) . ?
O1 C1 1.274(5) . ?
O3 H3 0.8400 . ?
O3 C6 1.366(5) . ?
O4 H4 0.8400 . ?
O4 C15 1.432(5) . ?
N2 N1 1.388(5) . ?
N2 C2 1.284(5) . ?
N1 H1 0.8800 . ?
N1 C1 1.337(6) . ?
N3 H3A 0.8628 . ?
N3 H3B 0.8623 . ?
N3 C12 1.385(5) . ?
C4 C3 1.410(6) . ?
C4 C5 1.382(6) . ?
C1 C9 1.479(6) . ?
C3 C2 1.446(6) . ?
C3 C8 1.381(6) . ?
C9 C10 1.413(6) . ?
C9 C14 1.379(6) . ?
C2 H2A 0.9500 . ?
C6 C5 1.379(6) . ?
C6 C7 1.407(6) . ?
C12 C11 1.384(6) . ?
C12 C13 1.410(6) . ?
C5 H5 0.9500 . ?
C7 H7 0.9500 . ?
C7 C8 1.389(6) . ?
C8 H8 0.9500 . ?
C10 H10 0.9500 . ?
C10 C11 1.385(6) . ?
C11 H11 0.9500 . ?
C14 H14 0.9500 . ?
C14 C13 1.379(6) . ?
C15 H15A 0.9800 . ?
C15 H15B 0.9800 . ?
C15 H15C 0.9800 . ?
C13 H13 0.9500 . ?
